data_1520814
loop_
_publ_author_name
'Belik, A.A.'
'Morozov, V.A.'
'Khasanov, S.S.'
'Lazoryak, B.I.'

_publ_section_title
;
 Crystal structures of new triple Ca9 Co M (P O4)7 (M = Li, Na, K)
 phosphates
;
_journal_name_full 'Materials Research Bulletin'
_journal_page_first 883
_journal_page_last 893
_journal_volume 34
_journal_year 1999
_chemical_formula_sum 'Ca9 Co Li O28 P7'
_chemical_name_systematic 'Ca9 Co Li (P O4)7'
_space_group_IT_number 161
_symmetry_space_group_name_Hall 'R 3 -2"c'
_symmetry_space_group_name_H-M 'R 3 c :H'
_cell_angle_alpha 90
_cell_angle_beta 90
_cell_angle_gamma 120
_cell_formula_units_Z 6
_cell_length_a 10.3276
_cell_length_b 10.3276
_cell_length_c 37.1
_cell_volume 3426.915
_citation_journal_id_ASTM MRBUAC
_cod_data_source_file Belik_MRBUAC_1999_536.cif
_cod_data_source_block Ca9Co1Li1O28P7
_cod_original_formula_sum 'Ca9 Co1 Li1 O28 P7'
_cod_database_code 1520814

loop_
_symmetry_equiv_pos_as_xyz
x,y,z
-y,x-y,z
-x+y,-x,z
-y,-x,z+1/2
x,x-y,z+1/2
-x+y,y,z+1/2
x+2/3,y+1/3,z+1/3
-y+2/3,x-y+1/3,z+1/3
-x+y+2/3,-x+1/3,z+1/3
-y+2/3,-x+1/3,z+5/6
x+2/3,x-y+1/3,z+5/6
-x+y+2/3,y+1/3,z+5/6
x+1/3,y+2/3,z+2/3
-y+1/3,x-y+2/3,z+2/3
-x+y+1/3,-x+2/3,z+2/3
-y+1/3,-x+2/3,z+7/6
x+1/3,x-y+2/3,z+7/6
-x+y+1/3,y+2/3,z+7/6

loop_
_atom_site_label
_atom_site_type_symbol
_atom_site_fract_x
_atom_site_fract_y
_atom_site_fract_z
_atom_site_occupancy
_atom_site_U_iso_or_equiv
Ca2 Ca+2 0.6147 0.8234 0.2319 1 0.0
P2 P+5 0.6851 0.8556 0.1347 1 0.0
Ca1 Ca+2 0.7261 0.8576 0.4335 1 0.0
O1 O-2 0 0 0.3108 1 0.0
O2 O-2 0.094 0.866 0.2571 1 0.0
P1 P+5 0 0 0.2658 1 0.0
O4 O-2 0.758 0.769 0.1202 1 0.0
O3 O-2 0.748 0.927 0.1752 1 0.0
O8 O-2 0.57 0.698 0.0528 1 0.0
O10 O-2 0.618 0.818 0.9911 1 0.0
Co1 Co+2 0 0 0 1 0.0
O9 O-2 0.822 0.924 0.0395 1 0.0
O6 O-2 0.512 0.761 0.1338 1 0.0
O5 O-2 0.719 0.002 0.1127 1 0.0
P3 P+5 0.651 0.847 0.032 1 0.0
Ca3 Ca+2 0.1242 0.2699 0.3256 1 0.0
O7 O-2 0.598 0.948 0.0435 1 0.0
Li1 Li+1 0 0 0.164 1 0.0
